data_7200769
loop_
_publ_author_name
'McMurtrie, John'
'Dance, Ian'

_publ_section_title
;
 Crystal packing in metal complexes of 4&#x2032;-phenylterpyridine and
 related ligands: occurrence of the 2D and 1D terpy embrace arrays
;
_journal_issue 6
_journal_name_full CrystEngComm
_journal_page_first 1141
_journal_paper_doi 10.1039/b821883h
_journal_volume 11
_journal_year 2009
_chemical_formula_moiety 'C42 H30 N6 Fe1, 2(P1 F6), C2 H3 N1, H2 O'
_chemical_formula_sum 'C44 H35 F12 Fe N7 O P2'
_chemical_formula_weight 1023.58
_chemical_name_common '[Fe(terpyPh)2](PF6)2.MeCN.H2O'
_chemical_name_systematic
;
?
;
_space_group_IT_number 14
_symmetry_cell_setting monoclinic
_symmetry_space_group_name_Hall '-P 2yn'
_symmetry_space_group_name_H-M 'P 1 21/n 1'
_atom_sites_solution_hydrogens geom
_atom_sites_solution_primary direct
_atom_sites_solution_secondary difmap
_audit_creation_method SHELXL-97
_cell_angle_alpha 90.00
_cell_angle_beta 91.987(2)
_cell_angle_gamma 90.00
_cell_formula_units_Z 4
_cell_length_a 9.3232(9)
_cell_length_b 35.457(3)
_cell_length_c 12.6761(12)
_cell_measurement_reflns_used 977
_cell_measurement_temperature 150(2)
_cell_measurement_theta_max 25.674
_cell_measurement_theta_min 2.818
_cell_volume 4187.9(7)
_computing_cell_refinement 'SAINT (Bruker,1995)'
_computing_data_collection 'SMART (Bruker,1995)'
_computing_data_reduction 'SAINT and XPREP (Bruker, 1995)'
_computing_molecular_graphics
;ORTEPIII (Farrugia, 1997)
WINGX-32 (Farrugia, 1999)
;
_computing_publication_material 'enCIFer 1.0 (CCDC, 2003)'
_computing_structure_refinement 'SHELXL-97 (Sheldrick, 1997)'
_computing_structure_solution 'SIR97 (Altomare, et. al. 1997)'
_diffrn_ambient_temperature 150(2)
_diffrn_measured_fraction_theta_full 0.999
_diffrn_measured_fraction_theta_max 0.963
_diffrn_measurement_device_type 'BRUKER SMART 1000 CCD'
_diffrn_measurement_method \w
_diffrn_radiation_monochromator graphite
_diffrn_radiation_source 'sealed tube'
_diffrn_radiation_type MoK\a
_diffrn_radiation_wavelength 0.71073
_diffrn_reflns_av_R_equivalents 0.0594
_diffrn_reflns_av_sigmaI/netI 0.0518
_diffrn_reflns_limit_h_max 12
_diffrn_reflns_limit_h_min -12
_diffrn_reflns_limit_k_max 47
_diffrn_reflns_limit_k_min -47
_diffrn_reflns_limit_l_max 16
_diffrn_reflns_limit_l_min -16
_diffrn_reflns_number 38889
_diffrn_reflns_theta_full 25.00
_diffrn_reflns_theta_max 28.31
_diffrn_reflns_theta_min 1.71
_diffrn_standards_decay_% 0.200
_diffrn_standards_number 163
_exptl_absorpt_coefficient_mu 0.537
_exptl_absorpt_correction_T_max 0.971
_exptl_absorpt_correction_T_min 0.847
_exptl_absorpt_correction_type multi-scan
_exptl_absorpt_process_details 'SADABS (Sheldrick, 1999)'
_exptl_crystal_colour 'intense purple'
_exptl_crystal_density_diffrn 1.623
_exptl_crystal_density_method 'not measured'
_exptl_crystal_description needle
_exptl_crystal_F_000 2080
_exptl_crystal_size_max 0.496
_exptl_crystal_size_mid 0.145
_exptl_crystal_size_min 0.055
_refine_diff_density_max 1.202
_refine_diff_density_min -0.728
_refine_diff_density_rms 0.080
_refine_ls_extinction_method none
_refine_ls_goodness_of_fit_ref 1.097
_refine_ls_hydrogen_treatment constr
_refine_ls_matrix_type full
_refine_ls_number_parameters 605
_refine_ls_number_reflns 10047
_refine_ls_number_restraints 18
_refine_ls_restrained_S_all 1.125
_refine_ls_R_factor_all 0.0941
_refine_ls_R_factor_gt 0.0491
_refine_ls_shift/su_max 0.001
_refine_ls_shift/su_mean 0.000
_refine_ls_structure_factor_coef Fsqd
_refine_ls_weighting_details 'calc w=1/[\s^2^(Fo^2^)+(0.0050P)^2^+7.5000P] where P=(Fo^2^+2Fc^2^)/3'
_refine_ls_weighting_scheme calc
_refine_ls_wR_factor_gt 0.0840
_refine_ls_wR_factor_ref 0.0993
_reflns_number_gt 6562
_reflns_number_total 10047
_reflns_threshold_expression >2sigma(I)
_cod_data_source_file b821883h.txt
_cod_data_source_block jcm15_4
_cod_original_cell_volume 4187.8(7)
_cod_original_sg_symbol_H-M P21/n
_cod_database_code 7200769

loop_
_symmetry_equiv_pos_as_xyz
'x, y, z'
'-x+1/2, y+1/2, -z+1/2'
'-x, -y, -z'
'x-1/2, -y-1/2, z-1/2'

loop_
_atom_site_label
_atom_site_type_symbol
_atom_site_fract_x
_atom_site_fract_y
_atom_site_fract_z
_atom_site_U_iso_or_equiv
_atom_site_adp_type
_atom_site_occupancy
_atom_site_symmetry_multiplicity
_atom_site_calc_flag
_atom_site_refinement_flags
_atom_site_disorder_assembly
_atom_site_disorder_group
Fe1 Fe 0.51626(4) 0.115592(11) 0.21371(3) 0.01858(9) Uani 1 1 d . . .
P1 P 1.00317(10) -0.00371(2) 0.24111(8) 0.0338(2) Uani 1 1 d . . .
P2 P 0.58069(10) 0.23501(2) 0.53708(7) 0.0305(2) Uani 1 1 d . . .
F1 F 0.9200(3) -0.03502(7) 0.3043(2) 0.0771(8) Uani 1 1 d . . .
F2 F 1.0481(3) -0.03496(8) 0.1595(2) 0.0751(8) Uani 1 1 d . . .
F3 F 1.0869(3) 0.02744(7) 0.1786(2) 0.0701(8) Uani 1 1 d . . .
F4 F 0.9569(3) 0.02745(7) 0.3226(2) 0.0675(8) Uani 1 1 d . . .
F5 F 1.1460(2) -0.01155(7) 0.3110(2) 0.0611(7) Uani 1 1 d . . .
F6 F 0.8613(2) 0.00421(6) 0.1713(2) 0.0605(7) Uani 1 1 d . . .
F7 F 0.6474(2) 0.22516(6) 0.42666(16) 0.0472(6) Uani 1 1 d . . .
F8 F 0.4430(3) 0.25285(6) 0.47760(19) 0.0590(7) Uani 1 1 d . . .
F9 F 0.5098(3) 0.24536(7) 0.64669(18) 0.0596(7) Uani 1 1 d . . .
F10 F 0.7128(2) 0.21642(7) 0.5986(2) 0.0601(7) Uani 1 1 d . . .
F11 F 0.5009(2) 0.19511(6) 0.53555(18) 0.0493(6) Uani 1 1 d . . .
F12 F 0.6584(3) 0.27510(6) 0.53935(19) 0.0562(6) Uani 1 1 d . . .
O1 O 1.2172(4) 0.03682(9) 0.4956(3) 0.0734(10) Uani 1 1 d . . .
N1 N 0.4164(2) 0.10583(7) 0.07692(19) 0.0211(5) Uani 1 1 d . . .
N2 N 0.5013(2) 0.06283(6) 0.22274(19) 0.0194(5) Uani 1 1 d . . .
N3 N 0.6160(2) 0.10772(6) 0.35234(19) 0.0200(5) Uani 1 1 d . . .
N4 N 0.3283(3) 0.12943(6) 0.27216(19) 0.0202(5) Uani 1 1 d . . .
N5 N 0.5295(2) 0.16845(6) 0.20376(19) 0.0192(5) Uani 1 1 d . . .
N6 N 0.7041(2) 0.11926(7) 0.14620(19) 0.0215(5) Uani 1 1 d . . .
N7 N 0.6628(4) 0.21221(11) 0.8946(3) 0.0656(11) Uani 1 1 d U . .
C1 C 0.3768(3) 0.13127(9) 0.0029(2) 0.0242(6) Uani 1 1 d . . .
H1 H 0.4023 0.1564 0.0135 0.029 Uiso 1 1 calc R . .
C2 C 0.3000(3) 0.12168(9) -0.0882(2) 0.0266(7) Uani 1 1 d . . .
H2 H 0.2752 0.1400 -0.1381 0.032 Uiso 1 1 calc R . .
C3 C 0.2603(3) 0.08455(9) -0.1045(2) 0.0284(7) Uani 1 1 d . . .
H3 H 0.2069 0.0776 -0.1646 0.034 Uiso 1 1 calc R . .
C4 C 0.3015(3) 0.05789(9) -0.0297(2) 0.0257(7) Uani 1 1 d . . .
H4 H 0.2758 0.0327 -0.0391 0.031 Uiso 1 1 calc R . .
C5 C 0.3810(3) 0.06881(8) 0.0591(2) 0.0210(6) Uani 1 1 d . . .
C6 C 0.4336(3) 0.04351(8) 0.1438(2) 0.0213(6) Uani 1 1 d . . .
C7 C 0.4209(3) 0.00467(8) 0.1484(2) 0.0230(6) Uani 1 1 d . . .
H7 H 0.3762 -0.0083 0.0926 0.028 Uiso 1 1 calc R . .
C8 C 0.4748(3) -0.01532(8) 0.2365(2) 0.0218(6) Uani 1 1 d . . .
C9 C 0.5446(3) 0.00567(8) 0.3167(2) 0.0235(6) Uani 1 1 d . . .
H9 H 0.5824 -0.0065 0.3764 0.028 Uiso 1 1 calc R . .
C10 C 0.5573(3) 0.04441(8) 0.3075(2) 0.0208(6) Uani 1 1 d . . .
C11 C 0.6298(3) 0.07064(8) 0.3824(2) 0.0211(6) Uani 1 1 d . . .
C12 C 0.7073(3) 0.06024(8) 0.4723(2) 0.0250(7) Uani 1 1 d . . .
H12 H 0.7146 0.0350 0.4914 0.030 Uiso 1 1 calc R . .
C13 C 0.7744(3) 0.08789(9) 0.5341(2) 0.0273(7) Uani 1 1 d . . .
H13 H 0.8282 0.0814 0.5945 0.033 Uiso 1 1 calc R . .
C14 C 0.7597(3) 0.12520(8) 0.5043(2) 0.0260(7) Uani 1 1 d . . .
H14 H 0.8032 0.1442 0.5446 0.031 Uiso 1 1 calc R . .
C15 C 0.6798(3) 0.13392(8) 0.4141(2) 0.0227(6) Uani 1 1 d . . .
H15 H 0.6696 0.1591 0.3952 0.027 Uiso 1 1 calc R . .
C16 C 0.4585(3) -0.05687(8) 0.2446(2) 0.0225(6) Uani 1 1 d . . .
C17 C 0.3649(3) -0.07648(8) 0.1754(3) 0.0275(7) Uani 1 1 d . . .
H17 H 0.3129 -0.0633 0.1235 0.033 Uiso 1 1 calc R . .
C18 C 0.3485(3) -0.11528(9) 0.1828(3) 0.0307(7) Uani 1 1 d . . .
H18 H 0.2884 -0.1280 0.1347 0.037 Uiso 1 1 calc R . .
C19 C 0.4219(3) -0.13507(8) 0.2620(3) 0.0301(7) Uani 1 1 d . . .
H19 H 0.4091 -0.1610 0.2685 0.036 Uiso 1 1 calc R . .
C20 C 0.5141(3) -0.11622(8) 0.3309(3) 0.0294(7) Uani 1 1 d . . .
H20 H 0.5634 -0.1295 0.3840 0.035 Uiso 1 1 calc R . .
C21 C 0.5338(3) -0.07759(8) 0.3219(3) 0.0265(7) Uani 1 1 d . . .
H21 H 0.5981 -0.0654 0.3680 0.032 Uiso 1 1 calc R . .
C22 C 0.2231(3) 0.10588(8) 0.3008(2) 0.0252(7) Uani 1 1 d . . .
H22 H 0.2414 0.0801 0.3019 0.030 Uiso 1 1 calc R . .
C23 C 0.0896(3) 0.11840(9) 0.3284(3) 0.0294(7) Uani 1 1 d . . .
H23 H 0.0191 0.1013 0.3471 0.035 Uiso 1 1 calc R . .
C24 C 0.0620(3) 0.15677(9) 0.3280(3) 0.0299(7) Uani 1 1 d . . .
H24 H -0.0272 0.1658 0.3470 0.036 Uiso 1 1 calc R . .
C25 C 0.1683(3) 0.18153(9) 0.2991(2) 0.0263(7) Uani 1 1 d . . .
H25 H 0.1512 0.2074 0.2980 0.032 Uiso 1 1 calc R . .
C26 C 0.3006(3) 0.16737(8) 0.2718(2) 0.0206(6) Uani 1 1 d . . .
C27 C 0.4202(3) 0.19032(8) 0.2355(2) 0.0195(6) Uani 1 1 d . . .
C28 C 0.4274(3) 0.22941(8) 0.2281(2) 0.0204(6) Uani 1 1 d . . .
H28 H 0.3517 0.2442 0.2502 0.024 Uiso 1 1 calc R . .
C29 C 0.5485(3) 0.24630(8) 0.1874(2) 0.0210(6) Uani 1 1 d . . .
C30 C 0.6590(3) 0.22298(8) 0.1535(2) 0.0219(6) Uani 1 1 d . . .
H30 H 0.7407 0.2335 0.1253 0.026 Uiso 1 1 calc R . .
C31 C 0.6461(3) 0.18429(8) 0.1622(2) 0.0194(6) Uani 1 1 d . . .
C32 C 0.7477(3) 0.15542(8) 0.1272(2) 0.0214(6) Uani 1 1 d . . .
C33 C 0.8744(3) 0.16295(9) 0.0776(2) 0.0264(7) Uani 1 1 d . . .
H33 H 0.9026 0.1877 0.0655 0.032 Uiso 1 1 calc R . .
C34 C 0.9584(3) 0.13318(9) 0.0462(3) 0.0311(7) Uani 1 1 d . . .
H34 H 1.0436 0.1377 0.0122 0.037 Uiso 1 1 calc R . .
C35 C 0.9155(3) 0.09676(9) 0.0656(3) 0.0309(7) Uani 1 1 d . . .
H35 H 0.9712 0.0765 0.0450 0.037 Uiso 1 1 calc R . .
C36 C 0.7883(3) 0.09083(8) 0.1160(2) 0.0257(7) Uani 1 1 d . . .
H36 H 0.7601 0.0662 0.1295 0.031 Uiso 1 1 calc R . .
C37 C 0.5601(3) 0.28807(8) 0.1784(2) 0.0224(6) Uani 1 1 d . . .
C38 C 0.4933(3) 0.31160(8) 0.2497(3) 0.0265(7) Uani 1 1 d . . .
H38 H 0.4399 0.3013 0.3033 0.032 Uiso 1 1 calc R . .
C39 C 0.5071(3) 0.35066(9) 0.2405(3) 0.0315(8) Uani 1 1 d . . .
H39 H 0.4623 0.3664 0.2880 0.038 Uiso 1 1 calc R . .
C40 C 0.5863(3) 0.36617(9) 0.1616(3) 0.0326(8) Uani 1 1 d . . .
H40 H 0.5954 0.3922 0.1563 0.039 Uiso 1 1 calc R . .
C41 C 0.6523(3) 0.34286(9) 0.0903(3) 0.0312(7) Uani 1 1 d . . .
H41 H 0.7051 0.3533 0.0366 0.037 Uiso 1 1 calc R . .
C42 C 0.6397(3) 0.30405(9) 0.0987(3) 0.0285(7) Uani 1 1 d . . .
H42 H 0.6848 0.2885 0.0508 0.034 Uiso 1 1 calc R . .
C43 C 0.5496(5) 0.22020(11) 0.8821(3) 0.0464(10) Uani 1 1 d U . .
C44 C 0.4018(6) 0.22884(18) 0.8632(5) 0.112(2) Uani 1 1 d U . .
H44A H 0.3659 0.2150 0.8027 0.168 Uiso 1 1 calc R . .
H44B H 0.3911 0.2554 0.8502 0.168 Uiso 1 1 calc R . .
H44C H 0.3486 0.2219 0.9238 0.168 Uiso 1 1 calc R . .

loop_
_atom_site_aniso_label
_atom_site_aniso_U_11
_atom_site_aniso_U_22
_atom_site_aniso_U_33
_atom_site_aniso_U_23
_atom_site_aniso_U_13
_atom_site_aniso_U_12
Fe1 0.0195(2) 0.01474(19) 0.0215(2) 0.00079(17) 0.00103(15) -0.00044(17)
P1 0.0311(5) 0.0234(4) 0.0466(6) -0.0025(4) -0.0018(4) 0.0027(4)
P2 0.0361(5) 0.0256(4) 0.0299(5) -0.0014(4) 0.0006(4) 0.0068(4)
F1 0.093(2) 0.0529(16) 0.086(2) 0.0123(14) 0.0098(16) -0.0301(14)
F2 0.0632(17) 0.0774(18) 0.084(2) -0.0392(15) -0.0082(14) 0.0293(14)
F3 0.0537(15) 0.0766(18) 0.0795(19) 0.0297(15) -0.0033(13) -0.0180(13)
F4 0.0569(15) 0.0529(15) 0.093(2) -0.0385(14) 0.0040(14) 0.0004(12)
F5 0.0550(15) 0.0568(15) 0.0696(17) 0.0024(13) -0.0238(13) 0.0119(12)
F6 0.0406(13) 0.0406(13) 0.098(2) -0.0121(13) -0.0265(13) 0.0064(10)
F7 0.0663(15) 0.0340(11) 0.0426(13) -0.0084(9) 0.0199(11) -0.0081(10)
F8 0.0641(15) 0.0498(14) 0.0617(16) -0.0084(12) -0.0200(12) 0.0257(12)
F9 0.0672(16) 0.0692(16) 0.0432(14) -0.0107(12) 0.0141(12) 0.0110(13)
F10 0.0482(14) 0.0553(14) 0.0747(17) -0.0068(13) -0.0261(12) 0.0169(11)
F11 0.0456(12) 0.0344(11) 0.0685(16) 0.0013(11) 0.0113(11) -0.0025(10)
F12 0.0720(16) 0.0301(12) 0.0675(16) -0.0161(11) 0.0164(13) -0.0097(11)
O1 0.085(2) 0.060(2) 0.074(2) 0.0092(17) -0.0198(19) -0.0083(18)
N1 0.0180(12) 0.0229(13) 0.0225(13) 0.0013(10) 0.0029(10) 0.0002(10)
N2 0.0184(12) 0.0171(11) 0.0228(13) 0.0011(10) 0.0012(10) -0.0008(10)
N3 0.0212(12) 0.0173(12) 0.0218(13) -0.0008(10) 0.0032(10) -0.0013(9)
N4 0.0237(13) 0.0168(12) 0.0203(13) -0.0005(10) 0.0022(10) -0.0008(10)
N5 0.0178(12) 0.0170(11) 0.0228(13) 0.0006(10) 0.0008(10) -0.0003(9)
N6 0.0213(12) 0.0186(12) 0.0246(13) -0.0015(10) 0.0001(10) 0.0018(10)
N7 0.066(2) 0.068(2) 0.062(2) -0.0010(17) -0.0129(17) -0.0092(18)
C1 0.0222(15) 0.0241(15) 0.0262(17) 0.0043(13) 0.0018(12) 0.0004(12)
C2 0.0232(15) 0.0322(18) 0.0244(16) 0.0066(14) 0.0013(12) 0.0038(13)
C3 0.0215(15) 0.0398(19) 0.0237(17) -0.0020(14) -0.0030(13) 0.0014(14)
C4 0.0233(15) 0.0269(16) 0.0270(17) -0.0016(13) -0.0005(13) -0.0003(13)
C5 0.0179(14) 0.0216(15) 0.0236(16) -0.0003(12) 0.0024(12) 0.0003(11)
C6 0.0203(14) 0.0196(14) 0.0238(16) -0.0011(12) -0.0001(12) 0.0009(11)
C7 0.0216(15) 0.0198(14) 0.0277(16) -0.0042(12) 0.0008(12) -0.0007(12)
C8 0.0180(14) 0.0179(14) 0.0299(17) -0.0017(12) 0.0046(12) -0.0001(11)
C9 0.0232(15) 0.0188(14) 0.0285(17) 0.0033(12) 0.0020(13) 0.0018(12)
C10 0.0213(15) 0.0187(14) 0.0226(16) 0.0012(12) 0.0021(12) -0.0010(11)
C11 0.0230(15) 0.0172(14) 0.0234(16) -0.0002(12) 0.0039(12) 0.0002(11)
C12 0.0278(16) 0.0207(15) 0.0263(17) 0.0026(13) -0.0014(13) 0.0004(12)
C13 0.0273(16) 0.0307(17) 0.0234(16) -0.0023(13) -0.0048(13) 0.0029(13)
C14 0.0276(16) 0.0245(16) 0.0261(17) -0.0080(13) 0.0016(13) -0.0032(12)
C15 0.0252(15) 0.0171(14) 0.0260(16) -0.0026(12) 0.0031(12) -0.0019(12)
C16 0.0227(15) 0.0151(14) 0.0301(17) -0.0014(12) 0.0060(12) -0.0004(11)
C17 0.0238(16) 0.0218(15) 0.0370(19) -0.0013(14) 0.0013(13) -0.0007(12)
C18 0.0290(17) 0.0203(15) 0.043(2) -0.0046(15) 0.0047(14) -0.0036(13)
C19 0.0329(18) 0.0152(15) 0.043(2) 0.0004(14) 0.0102(15) -0.0010(13)
C20 0.0322(17) 0.0186(15) 0.0377(19) 0.0027(14) 0.0044(14) 0.0019(13)
C21 0.0262(16) 0.0190(15) 0.0346(18) 0.0011(13) 0.0028(13) 0.0004(12)
C22 0.0277(16) 0.0203(15) 0.0279(17) 0.0019(12) 0.0056(13) -0.0046(12)
C23 0.0261(16) 0.0282(17) 0.0344(18) -0.0025(14) 0.0070(13) -0.0067(13)
C24 0.0205(15) 0.0348(18) 0.0349(19) -0.0020(15) 0.0069(13) 0.0015(13)
C25 0.0235(15) 0.0220(15) 0.0336(18) 0.0008(13) 0.0045(13) 0.0006(12)
C26 0.0219(14) 0.0195(14) 0.0205(15) 0.0019(12) 0.0008(12) 0.0008(11)
C27 0.0179(14) 0.0191(14) 0.0217(15) 0.0005(11) 0.0007(11) -0.0004(11)
C28 0.0195(14) 0.0159(14) 0.0257(16) -0.0002(12) -0.0007(12) 0.0012(11)
C29 0.0219(15) 0.0155(14) 0.0252(16) 0.0012(12) -0.0028(12) -0.0012(11)
C30 0.0198(14) 0.0200(15) 0.0258(16) 0.0022(12) -0.0005(12) -0.0028(11)
C31 0.0192(14) 0.0197(14) 0.0193(15) 0.0005(11) 0.0000(11) -0.0016(11)
C32 0.0210(15) 0.0207(15) 0.0224(16) 0.0015(12) 0.0019(12) -0.0005(11)
C33 0.0235(16) 0.0231(16) 0.0328(18) 0.0026(13) 0.0047(13) -0.0023(12)
C34 0.0250(16) 0.0363(19) 0.0325(19) 0.0001(15) 0.0084(14) 0.0029(14)
C35 0.0273(17) 0.0314(18) 0.0343(19) -0.0023(14) 0.0059(14) 0.0088(14)
C36 0.0269(16) 0.0194(15) 0.0311(17) -0.0011(13) 0.0024(13) 0.0038(12)
C37 0.0188(14) 0.0172(14) 0.0307(17) 0.0021(12) -0.0056(12) -0.0012(11)
C38 0.0203(15) 0.0219(15) 0.0372(19) -0.0006(13) -0.0026(13) -0.0004(12)
C39 0.0270(16) 0.0207(15) 0.046(2) -0.0064(14) -0.0069(15) 0.0034(13)
C40 0.0323(18) 0.0182(16) 0.046(2) 0.0035(14) -0.0144(16) -0.0041(13)
C41 0.0321(18) 0.0260(17) 0.0348(19) 0.0084(14) -0.0080(15) -0.0093(14)
C42 0.0290(17) 0.0235(16) 0.0328(19) 0.0025(13) -0.0018(14) -0.0037(13)
C43 0.056(2) 0.0394(18) 0.0445(19) 0.0055(16) 0.0167(17) 0.0094(16)
C44 0.100(3) 0.117(3) 0.120(3) 0.053(3) 0.031(2) 0.019(2)

loop_
_atom_type_symbol
_atom_type_description
_atom_type_scat_dispersion_real
_atom_type_scat_dispersion_imag
_atom_type_scat_source
C C 0.0033 0.0016 'International Tables Vol C Tables 4.2.6.8 and 6.1.1.4'
H H 0.0000 0.0000 'International Tables Vol C Tables 4.2.6.8 and 6.1.1.4'
N N 0.0061 0.0033 'International Tables Vol C Tables 4.2.6.8 and 6.1.1.4'
P P 0.1023 0.0942 'International Tables Vol C Tables 4.2.6.8 and 6.1.1.4'
F F 0.0171 0.0103 'International Tables Vol C Tables 4.2.6.8 and 6.1.1.4'
Fe Fe 0.3463 0.8444 'International Tables Vol C Tables 4.2.6.8 and 6.1.1.4'
O O 0.0106 0.0060 'International Tables Vol C Tables 4.2.6.8 and 6.1.1.4'

loop_
_geom_angle_atom_site_label_1
_geom_angle_atom_site_label_2
_geom_angle_atom_site_label_3
_geom_angle
_geom_angle_site_symmetry_1
_geom_angle_site_symmetry_3
_geom_angle_publ_flag
N2 Fe1 N5 179.42(11) . . ?
N2 Fe1 N1 81.09(10) . . ?
N5 Fe1 N1 98.40(10) . . ?
N2 Fe1 N3 80.73(10) . . ?
N5 Fe1 N3 99.79(10) . . ?
N1 Fe1 N3 161.77(9) . . ?
N2 Fe1 N6 99.20(10) . . ?
N5 Fe1 N6 81.06(10) . . ?
N1 Fe1 N6 91.68(10) . . ?
N3 Fe1 N6 89.86(10) . . ?
N2 Fe1 N4 98.92(10) . . ?
N5 Fe1 N4 80.79(10) . . ?
N1 Fe1 N4 88.60(10) . . ?
N3 Fe1 N4 95.57(10) . . ?
N6 Fe1 N4 161.70(10) . . ?
F3 P1 F2 90.85(16) . . ?
F3 P1 F4 89.42(15) . . ?
F2 P1 F4 179.53(15) . . ?
F3 P1 F1 179.65(17) . . ?
F2 P1 F1 89.18(16) . . ?
F4 P1 F1 90.55(15) . . ?
F3 P1 F6 90.76(14) . . ?
F2 P1 F6 89.65(13) . . ?
F4 P1 F6 89.96(13) . . ?
F1 P1 F6 89.59(15) . . ?
F3 P1 F5 89.03(14) . . ?
F2 P1 F5 90.35(13) . . ?
F4 P1 F5 90.03(14) . . ?
F1 P1 F5 90.62(15) . . ?
F6 P1 F5 179.79(17) . . ?
F10 P2 F7 91.17(13) . . ?
F10 P2 F12 90.96(14) . . ?
F7 P2 F12 91.16(12) . . ?
F10 P2 F8 177.77(15) . . ?
F7 P2 F8 90.24(13) . . ?
F12 P2 F8 90.73(13) . . ?
F10 P2 F11 89.50(13) . . ?
F7 P2 F11 89.49(12) . . ?
F12 P2 F11 179.19(13) . . ?
F8 P2 F11 88.78(13) . . ?
F10 P2 F9 90.32(14) . . ?
F7 P2 F9 178.51(14) . . ?
F12 P2 F9 88.90(13) . . ?
F8 P2 F9 88.27(13) . . ?
F11 P2 F9 90.44(13) . . ?
C1 N1 C5 118.0(3) . . ?
C1 N1 Fe1 127.3(2) . . ?
C5 N1 Fe1 114.67(19) . . ?
C10 N2 C6 120.2(2) . . ?
C10 N2 Fe1 120.24(19) . . ?
C6 N2 Fe1 119.53(19) . . ?
C15 N3 C11 117.8(3) . . ?
C15 N3 Fe1 127.3(2) . . ?
C11 N3 Fe1 114.70(19) . . ?
C22 N4 C26 118.1(2) . . ?
C22 N4 Fe1 127.4(2) . . ?
C26 N4 Fe1 114.20(18) . . ?
C31 N5 C27 120.3(2) . . ?
C31 N5 Fe1 119.80(19) . . ?
C27 N5 Fe1 119.92(19) . . ?
C36 N6 C32 118.3(2) . . ?
C36 N6 Fe1 127.5(2) . . ?
C32 N6 Fe1 114.18(18) . . ?
N1 C1 C2 122.7(3) . . ?
N1 C1 H1 118.6 . . ?
C2 C1 H1 118.6 . . ?
C1 C2 C3 119.2(3) . . ?
C1 C2 H2 120.4 . . ?
C3 C2 H2 120.4 . . ?
C2 C3 C4 118.8(3) . . ?
C2 C3 H3 120.6 . . ?
C4 C3 H3 120.6 . . ?
C5 C4 C3 119.7(3) . . ?
C5 C4 H4 120.2 . . ?
C3 C4 H4 120.2 . . ?
N1 C5 C4 121.5(3) . . ?
N1 C5 C6 113.0(2) . . ?
C4 C5 C6 125.4(3) . . ?
N2 C6 C7 120.7(3) . . ?
N2 C6 C5 111.6(2) . . ?
C7 C6 C5 127.7(3) . . ?
C6 C7 C8 120.6(3) . . ?
C6 C7 H7 119.7 . . ?
C8 C7 H7 119.7 . . ?
C7 C8 C9 117.0(3) . . ?
C7 C8 C16 121.5(3) . . ?
C9 C8 C16 121.5(3) . . ?
C10 C9 C8 120.3(3) . . ?
C10 C9 H9 119.8 . . ?
C8 C9 H9 119.8 . . ?
N2 C10 C9 121.1(3) . . ?
N2 C10 C11 111.3(2) . . ?
C9 C10 C11 127.6(3) . . ?
N3 C11 C12 121.8(3) . . ?
N3 C11 C10 112.9(2) . . ?
C12 C11 C10 125.3(3) . . ?
C11 C12 C13 119.4(3) . . ?
C11 C12 H12 120.3 . . ?
C13 C12 H12 120.3 . . ?
C14 C13 C12 118.8(3) . . ?
C14 C13 H13 120.6 . . ?
C12 C13 H13 120.6 . . ?
C15 C14 C13 119.2(3) . . ?
C15 C14 H14 120.4 . . ?
C13 C14 H14 120.4 . . ?
N3 C15 C14 123.0(3) . . ?
N3 C15 H15 118.5 . . ?
C14 C15 H15 118.5 . . ?
C21 C16 C17 117.8(3) . . ?
C21 C16 C8 121.4(3) . . ?
C17 C16 C8 120.8(3) . . ?
C18 C17 C16 121.2(3) . . ?
C18 C17 H17 119.4 . . ?
C16 C17 H17 119.4 . . ?
C19 C18 C17 119.9(3) . . ?
C19 C18 H18 120.1 . . ?
C17 C18 H18 120.1 . . ?
C20 C19 C18 119.7(3) . . ?
C20 C19 H19 120.2 . . ?
C18 C19 H19 120.2 . . ?
C19 C20 C21 120.6(3) . . ?
C19 C20 H20 119.7 . . ?
C21 C20 H20 119.7 . . ?
C20 C21 C16 120.9(3) . . ?
C20 C21 H21 119.6 . . ?
C16 C21 H21 119.6 . . ?
N4 C22 C23 122.8(3) . . ?
N4 C22 H22 118.6 . . ?
C23 C22 H22 118.6 . . ?
C22 C23 C24 119.0(3) . . ?
C22 C23 H23 120.5 . . ?
C24 C23 H23 120.5 . . ?
C25 C24 C23 119.3(3) . . ?
C25 C24 H24 120.3 . . ?
C23 C24 H24 120.3 . . ?
C24 C25 C26 119.2(3) . . ?
C24 C25 H25 120.4 . . ?
C26 C25 H25 120.4 . . ?
N4 C26 C25 121.6(3) . . ?
N4 C26 C27 113.6(2) . . ?
C25 C26 C27 124.7(3) . . ?
N5 C27 C28 120.9(3) . . ?
N5 C27 C26 111.3(2) . . ?
C28 C27 C26 127.8(3) . . ?
C27 C28 C29 119.6(3) . . ?
C27 C28 H28 120.2 . . ?
C29 C28 H28 120.2 . . ?
C28 C29 C30 118.3(3) . . ?
C28 C29 C37 121.2(3) . . ?
C30 C29 C37 120.5(3) . . ?
C31 C30 C29 119.6(3) . . ?
C31 C30 H30 120.2 . . ?
C29 C30 H30 120.2 . . ?
N5 C31 C30 121.3(3) . . ?
N5 C31 C32 111.3(2) . . ?
C30 C31 C32 127.4(3) . . ?
N6 C32 C33 121.6(3) . . ?
N6 C32 C31 113.6(2) . . ?
C33 C32 C31 124.8(3) . . ?
C34 C33 C32 119.0(3) . . ?
C34 C33 H33 120.5 . . ?
C32 C33 H33 120.5 . . ?
C35 C34 C33 119.6(3) . . ?
C35 C34 H34 120.2 . . ?
C33 C34 H34 120.2 . . ?
C34 C35 C36 119.0(3) . . ?
C34 C35 H35 120.5 . . ?
C36 C35 H35 120.5 . . ?
N6 C36 C35 122.5(3) . . ?
N6 C36 H36 118.7 . . ?
C35 C36 H36 118.7 . . ?
C38 C37 C42 119.2(3) . . ?
C38 C37 C29 120.7(3) . . ?
C42 C37 C29 120.1(3) . . ?
C37 C38 C39 119.7(3) . . ?
C37 C38 H38 120.2 . . ?
C39 C38 H38 120.2 . . ?
C40 C39 C38 120.7(3) . . ?
C40 C39 H39 119.7 . . ?
C38 C39 H39 119.7 . . ?
C39 C40 C41 119.8(3) . . ?
C39 C40 H40 120.1 . . ?
C41 C40 H40 120.1 . . ?
C40 C41 C42 120.1(3) . . ?
C40 C41 H41 119.9 . . ?
C42 C41 H41 119.9 . . ?
C41 C42 C37 120.5(3) . . ?
C41 C42 H42 119.7 . . ?
C37 C42 H42 119.7 . . ?
N7 C43 C44 177.1(6) . . ?
C43 C44 H44A 109.5 . . ?
C43 C44 H44B 109.5 . . ?
H44A C44 H44B 109.5 . . ?
C43 C44 H44C 109.5 . . ?
H44A C44 H44C 109.5 . . ?
H44B C44 H44C 109.5 . . ?

loop_
_geom_bond_atom_site_label_1
_geom_bond_atom_site_label_2
_geom_bond_distance
_geom_bond_site_symmetry_2
_geom_bond_publ_flag
Fe1 N2 1.880(2) . ?
Fe1 N5 1.883(2) . ?
Fe1 N1 1.970(2) . ?
Fe1 N3 1.979(2) . ?
Fe1 N6 1.980(2) . ?
Fe1 N4 1.987(2) . ?
P1 F3 1.581(2) . ?
P1 F2 1.583(2) . ?
P1 F4 1.583(2) . ?
P1 F1 1.587(3) . ?
P1 F6 1.591(2) . ?
P1 F5 1.598(2) . ?
P2 F10 1.579(2) . ?
P2 F7 1.590(2) . ?
P2 F12 1.595(2) . ?
P2 F8 1.597(2) . ?
P2 F11 1.598(2) . ?
P2 F9 1.602(2) . ?
N1 C1 1.344(4) . ?
N1 C5 1.371(4) . ?
N2 C10 1.347(4) . ?
N2 C6 1.352(4) . ?
N3 C15 1.341(4) . ?
N3 C11 1.373(3) . ?
N4 C22 1.347(4) . ?
N4 C26 1.370(3) . ?
N5 C31 1.347(3) . ?
N5 C27 1.353(3) . ?
N6 C36 1.341(4) . ?
N6 C32 1.369(4) . ?
N7 C43 1.099(5) . ?
C1 C2 1.380(4) . ?
C1 H1 0.9300 . ?
C2 C3 1.381(4) . ?
C2 H2 0.9300 . ?
C3 C4 1.384(4) . ?
C3 H3 0.9300 . ?
C4 C5 1.380(4) . ?
C4 H4 0.9300 . ?
C5 C6 1.470(4) . ?
C6 C7 1.384(4) . ?
C7 C8 1.401(4) . ?
C7 H7 0.9300 . ?
C8 C9 1.402(4) . ?
C8 C16 1.485(4) . ?
C9 C10 1.384(4) . ?
C9 H9 0.9300 . ?
C10 C11 1.476(4) . ?
C11 C12 1.378(4) . ?
C12 C13 1.390(4) . ?
C12 H12 0.9300 . ?
C13 C14 1.381(4) . ?
C13 H13 0.9300 . ?
C14 C15 1.378(4) . ?
C14 H14 0.9300 . ?
C15 H15 0.9300 . ?
C16 C21 1.395(4) . ?
C16 C17 1.401(4) . ?
C17 C18 1.388(4) . ?
C17 H17 0.9300 . ?
C18 C19 1.386(4) . ?
C18 H18 0.9300 . ?
C19 C20 1.377(4) . ?
C19 H19 0.9300 . ?
C20 C21 1.387(4) . ?
C20 H20 0.9300 . ?
C21 H21 0.9300 . ?
C22 C23 1.378(4) . ?
C22 H22 0.9300 . ?
C23 C24 1.385(4) . ?
C23 H23 0.9300 . ?
C24 C25 1.383(4) . ?
C24 H24 0.9300 . ?
C25 C26 1.387(4) . ?
C25 H25 0.9300 . ?
C26 C27 1.467(4) . ?
C27 C28 1.391(4) . ?
C28 C29 1.393(4) . ?
C28 H28 0.9300 . ?
C29 C30 1.400(4) . ?
C29 C37 1.489(4) . ?
C30 C31 1.382(4) . ?
C30 H30 0.9300 . ?
C31 C32 1.473(4) . ?
C32 C33 1.384(4) . ?
C33 C34 1.381(4) . ?
C33 H33 0.9300 . ?
C34 C35 1.376(4) . ?
C34 H34 0.9300 . ?
C35 C36 1.383(4) . ?
C35 H35 0.9300 . ?
C36 H36 0.9300 . ?
C37 C38 1.393(4) . ?
C37 C42 1.394(4) . ?
C38 C39 1.396(4) . ?
C38 H38 0.9300 . ?
C39 C40 1.378(5) . ?
C39 H39 0.9300 . ?
C40 C41 1.385(5) . ?
C40 H40 0.9300 . ?
C41 C42 1.386(4) . ?
C41 H41 0.9300 . ?
C42 H42 0.9300 . ?
C43 C44 1.424(7) . ?
C44 H44A 0.9600 . ?
C44 H44B 0.9600 . ?
C44 H44C 0.9600 . ?

loop_
_geom_torsion_atom_site_label_1
_geom_torsion_atom_site_label_2
_geom_torsion_atom_site_label_3
_geom_torsion_atom_site_label_4
_geom_torsion
_geom_torsion_site_symmetry_1
_geom_torsion_site_symmetry_2
_geom_torsion_site_symmetry_3
_geom_torsion_site_symmetry_4
_geom_torsion_publ_flag
N2 Fe1 N1 C1 -179.0(3) . . . . ?
N5 Fe1 N1 C1 1.2(3) . . . . ?
N3 Fe1 N1 C1 -174.7(3) . . . . ?
N6 Fe1 N1 C1 -80.0(2) . . . . ?
N4 Fe1 N1 C1 81.7(2) . . . . ?
N2 Fe1 N1 C5 3.1(2) . . . . ?
N5 Fe1 N1 C5 -176.7(2) . . . . ?
N3 Fe1 N1 C5 7.5(4) . . . . ?
N6 Fe1 N1 C5 102.1(2) . . . . ?
N4 Fe1 N1 C5 -96.2(2) . . . . ?
N5 Fe1 N2 C10 -155(11) . . . . ?
N1 Fe1 N2 C10 178.4(2) . . . . ?
N3 Fe1 N2 C10 -0.2(2) . . . . ?
N6 Fe1 N2 C10 88.1(2) . . . . ?
N4 Fe1 N2 C10 -94.4(2) . . . . ?
N5 Fe1 N2 C6 25(11) . . . . ?
N1 Fe1 N2 C6 -1.9(2) . . . . ?
N3 Fe1 N2 C6 179.5(2) . . . . ?
N6 Fe1 N2 C6 -92.1(2) . . . . ?
N4 Fe1 N2 C6 85.3(2) . . . . ?
N2 Fe1 N3 C15 176.8(3) . . . . ?
N5 Fe1 N3 C15 -3.4(3) . . . . ?
N1 Fe1 N3 C15 172.4(3) . . . . ?
N6 Fe1 N3 C15 77.5(2) . . . . ?
N4 Fe1 N3 C15 -85.0(2) . . . . ?
N2 Fe1 N3 C11 2.5(2) . . . . ?
N5 Fe1 N3 C11 -177.7(2) . . . . ?
N1 Fe1 N3 C11 -1.9(4) . . . . ?
N6 Fe1 N3 C11 -96.8(2) . . . . ?
N4 Fe1 N3 C11 100.7(2) . . . . ?
N2 Fe1 N4 C22 -4.1(3) . . . . ?
N5 Fe1 N4 C22 175.4(3) . . . . ?
N1 Fe1 N4 C22 76.7(3) . . . . ?
N3 Fe1 N4 C22 -85.6(3) . . . . ?
N6 Fe1 N4 C22 167.8(3) . . . . ?
N2 Fe1 N4 C26 -176.8(2) . . . . ?
N5 Fe1 N4 C26 2.7(2) . . . . ?
N1 Fe1 N4 C26 -96.0(2) . . . . ?
N3 Fe1 N4 C26 101.7(2) . . . . ?
N6 Fe1 N4 C26 -4.9(4) . . . . ?
N2 Fe1 N5 C31 -118(11) . . . . ?
N1 Fe1 N5 C31 -91.3(2) . . . . ?
N3 Fe1 N5 C31 87.3(2) . . . . ?
N6 Fe1 N5 C31 -1.0(2) . . . . ?
N4 Fe1 N5 C31 -178.5(2) . . . . ?
N2 Fe1 N5 C27 60(11) . . . . ?
N1 Fe1 N5 C27 86.8(2) . . . . ?
N3 Fe1 N5 C27 -94.5(2) . . . . ?
N6 Fe1 N5 C27 177.2(2) . . . . ?
N4 Fe1 N5 C27 -0.4(2) . . . . ?
N2 Fe1 N6 C36 1.2(3) . . . . ?
N5 Fe1 N6 C36 -178.2(3) . . . . ?
N1 Fe1 N6 C36 -80.0(3) . . . . ?
N3 Fe1 N6 C36 81.8(3) . . . . ?
N4 Fe1 N6 C36 -170.6(3) . . . . ?
N2 Fe1 N6 C32 179.5(2) . . . . ?
N5 Fe1 N6 C32 0.1(2) . . . . ?
N1 Fe1 N6 C32 98.3(2) . . . . ?
N3 Fe1 N6 C32 -99.9(2) . . . . ?
N4 Fe1 N6 C32 7.7(4) . . . . ?
C5 N1 C1 C2 1.5(4) . . . . ?
Fe1 N1 C1 C2 -176.3(2) . . . . ?
N1 C1 C2 C3 0.6(5) . . . . ?
C1 C2 C3 C4 -1.3(4) . . . . ?
C2 C3 C4 C5 0.0(4) . . . . ?
C1 N1 C5 C4 -2.9(4) . . . . ?
Fe1 N1 C5 C4 175.2(2) . . . . ?
C1 N1 C5 C6 178.2(2) . . . . ?
Fe1 N1 C5 C6 -3.7(3) . . . . ?
C3 C4 C5 N1 2.2(4) . . . . ?
C3 C4 C5 C6 -179.1(3) . . . . ?
C10 N2 C6 C7 -0.2(4) . . . . ?
Fe1 N2 C6 C7 -179.9(2) . . . . ?
C10 N2 C6 C5 -179.9(2) . . . . ?
Fe1 N2 C6 C5 0.4(3) . . . . ?
N1 C5 C6 N2 2.2(3) . . . . ?
C4 C5 C6 N2 -176.7(3) . . . . ?
N1 C5 C6 C7 -177.5(3) . . . . ?
C4 C5 C6 C7 3.7(5) . . . . ?
N2 C6 C7 C8 1.7(4) . . . . ?
C5 C6 C7 C8 -178.7(3) . . . . ?
C6 C7 C8 C9 -1.7(4) . . . . ?
C6 C7 C8 C16 178.1(3) . . . . ?
C7 C8 C9 C10 0.4(4) . . . . ?
C16 C8 C9 C10 -179.5(3) . . . . ?
C6 N2 C10 C9 -1.2(4) . . . . ?
Fe1 N2 C10 C9 178.5(2) . . . . ?
C6 N2 C10 C11 178.4(2) . . . . ?
Fe1 N2 C10 C11 -1.9(3) . . . . ?
C8 C9 C10 N2 1.1(4) . . . . ?
C8 C9 C10 C11 -178.4(3) . . . . ?
C15 N3 C11 C12 -0.6(4) . . . . ?
Fe1 N3 C11 C12 174.3(2) . . . . ?
C15 N3 C11 C10 -179.0(2) . . . . ?
Fe1 N3 C11 C10 -4.1(3) . . . . ?
N2 C10 C11 N3 3.9(3) . . . . ?
C9 C10 C11 N3 -176.6(3) . . . . ?
N2 C10 C11 C12 -174.5(3) . . . . ?
C9 C10 C11 C12 5.0(5) . . . . ?
N3 C11 C12 C13 -0.4(4) . . . . ?
C10 C11 C12 C13 177.8(3) . . . . ?
C11 C12 C13 C14 0.9(5) . . . . ?
C12 C13 C14 C15 -0.3(5) . . . . ?
C11 N3 C15 C14 1.2(4) . . . . ?
Fe1 N3 C15 C14 -172.9(2) . . . . ?
C13 C14 C15 N3 -0.8(5) . . . . ?
C7 C8 C16 C21 168.1(3) . . . . ?
C9 C8 C16 C21 -12.1(4) . . . . ?
C7 C8 C16 C17 -12.7(4) . . . . ?
C9 C8 C16 C17 167.1(3) . . . . ?
C21 C16 C17 C18 -0.5(5) . . . . ?
C8 C16 C17 C18 -179.7(3) . . . . ?
C16 C17 C18 C19 2.1(5) . . . . ?
C17 C18 C19 C20 -1.9(5) . . . . ?
C18 C19 C20 C21 0.1(5) . . . . ?
C19 C20 C21 C16 1.5(5) . . . . ?
C17 C16 C21 C20 -1.3(4) . . . . ?
C8 C16 C21 C20 177.9(3) . . . . ?
C26 N4 C22 C23 0.6(4) . . . . ?
Fe1 N4 C22 C23 -171.8(2) . . . . ?
N4 C22 C23 C24 -0.7(5) . . . . ?
C22 C23 C24 C25 0.6(5) . . . . ?
C23 C24 C25 C26 -0.4(5) . . . . ?
C22 N4 C26 C25 -0.5(4) . . . . ?
Fe1 N4 C26 C25 173.0(2) . . . . ?
C22 N4 C26 C27 -177.8(3) . . . . ?
Fe1 N4 C26 C27 -4.3(3) . . . . ?
C24 C25 C26 N4 0.4(5) . . . . ?
C24 C25 C26 C27 177.4(3) . . . . ?
C31 N5 C27 C28 -1.4(4) . . . . ?
Fe1 N5 C27 C28 -179.5(2) . . . . ?
C31 N5 C27 C26 176.3(3) . . . . ?
Fe1 N5 C27 C26 -1.8(3) . . . . ?
N4 C26 C27 N5 4.0(4) . . . . ?
C25 C26 C27 N5 -173.2(3) . . . . ?
N4 C26 C27 C28 -178.5(3) . . . . ?
C25 C26 C27 C28 4.3(5) . . . . ?
N5 C27 C28 C29 0.0(4) . . . . ?
C26 C27 C28 C29 -177.3(3) . . . . ?
C27 C28 C29 C30 1.0(4) . . . . ?
C27 C28 C29 C37 -179.9(3) . . . . ?
C28 C29 C30 C31 -0.7(4) . . . . ?
C37 C29 C30 C31 -179.8(3) . . . . ?
C27 N5 C31 C30 1.7(4) . . . . ?
Fe1 N5 C31 C30 179.8(2) . . . . ?
C27 N5 C31 C32 -176.6(3) . . . . ?
Fe1 N5 C31 C32 1.6(3) . . . . ?
C29 C30 C31 N5 -0.6(4) . . . . ?
C29 C30 C31 C32 177.3(3) . . . . ?
C36 N6 C32 C33 0.4(4) . . . . ?
Fe1 N6 C32 C33 -178.0(2) . . . . ?
C36 N6 C32 C31 179.2(3) . . . . ?
Fe1 N6 C32 C31 0.7(3) . . . . ?
N5 C31 C32 N6 -1.4(4) . . . . ?
C30 C31 C32 N6 -179.5(3) . . . . ?
N5 C31 C32 C33 177.3(3) . . . . ?
C30 C31 C32 C33 -0.8(5) . . . . ?
N6 C32 C33 C34 0.2(5) . . . . ?
C31 C32 C33 C34 -178.4(3) . . . . ?
C32 C33 C34 C35 -0.5(5) . . . . ?
C33 C34 C35 C36 0.2(5) . . . . ?
C32 N6 C36 C35 -0.8(4) . . . . ?
Fe1 N6 C36 C35 177.4(2) . . . . ?
C34 C35 C36 N6 0.5(5) . . . . ?
C28 C29 C37 C38 30.6(4) . . . . ?
C30 C29 C37 C38 -150.3(3) . . . . ?
C28 C29 C37 C42 -150.2(3) . . . . ?
C30 C29 C37 C42 28.9(4) . . . . ?
C42 C37 C38 C39 0.0(4) . . . . ?
C29 C37 C38 C39 179.2(3) . . . . ?
C37 C38 C39 C40 -0.2(5) . . . . ?
C38 C39 C40 C41 0.4(5) . . . . ?
C39 C40 C41 C42 -0.5(5) . . . . ?
C40 C41 C42 C37 0.4(5) . . . . ?
C38 C37 C42 C41 -0.1(5) . . . . ?
C29 C37 C42 C41 -179.4(3) . . . . ?
